data_8100658
loop_
_publ_author_name
'Mi, Jin-Xiao'
'Huang, Ya-Xi'
'Deng, Jin-Feng'
'Borrmann, Horst'
'Zhao, Jing-Tai'
'Kniep, R\"udiger'

_publ_section_title
;
 Crystal structure of caesium aluminum catena-[monohydrogen-monoborate-
 bis(monophosphate)], CsAl[BP~2~O~8~(OH)]
;
_journal_coden_ASTM ZKNSFT
_journal_issue 1
_journal_name_full 'Zeitschrift f\"ur Kristallographie - New Crystal Structures'
_journal_page_first 169
_journal_page_last 170
_journal_paper_doi 10.1524/ncrs.2002.217.1.169
_journal_volume 217
_journal_year 2002
_chemical_formula_moiety 'CsAl[BP2 O8 (OH)]'
_chemical_formula_structural 'CsAl[BP2 O8 (OH)]'
_chemical_formula_sum 'Al B Cs H O9 P2'
_chemical_formula_weight 377.65
_chemical_name_common 'CsAl[BP2 O8 (OH)]'
_space_group_IT_number 14
_symmetry_cell_setting monoclinic
_symmetry_space_group_name_Hall '-P 2ybc'
_symmetry_space_group_name_H-M 'P 1 21/c 1'
_cell_angle_alpha 90.00
_cell_angle_beta 104.19
_cell_angle_gamma 90.00
_cell_formula_units_Z 4
_cell_length_a 9.2075(15)
_cell_length_b 8.6957(9)
_cell_length_c 9.4688(13)
_cell_measurement_temperature 295(2)
_cell_volume 735.00(17)
_diffrn_ambient_temperature 295(2)
_exptl_crystal_density_diffrn 3.413
_cod_original_sg_symbol_H-M 'P 21/c'
_cod_original_formula_sum 'H1 Al1 B1 Cs1 O9 P2'
_cod_database_code 8100658

loop_
_symmetry_equiv_pos_as_xyz
'x, y, z'
'-x, y+1/2, -z+1/2'
'-x, -y, -z'
'x, -y-1/2, z-1/2'

loop_
_atom_site_label
_atom_site_type_symbol
_atom_site_fract_x
_atom_site_fract_y
_atom_site_fract_z
_atom_site_U_iso_or_equiv
_atom_site_adp_type
_atom_site_occupancy
_atom_site_symmetry_multiplicity
_atom_site_Wyckoff_symbol
_atom_site_calc_flag
_atom_site_refinement_flags
_atom_site_disorder_assembly
_atom_site_disorder_group
Cs1 Cs 0.30445(4) 0.38395(4) 0.44598(4) 0.01737(13) Uani 1 4 e d . . .
P1 P 0.43019(12) 0.92538(12) 0.30069(12) 0.0028(2) Uani 1 4 e d . . .
P2 P 0.91247(12) 0.22858(12) 0.21556(12) 0.0029(2) Uani 1 4 e d . . .
Al1 Al 0.30027(15) 0.84692(15) 0.57344(14) 0.0035(2) Uani 1 4 e d . . .
B1 B 0.1572(5) 0.0347(5) 0.3005(5) 0.0049(8) Uani 1 4 e d . . .
O1 O 0.3035(3) 0.0508(4) 0.2673(4) 0.0064(6) Uani 1 4 e d . . .
O2 O 0.0729(4) 0.8988(4) 0.2318(4) 0.0073(6) Uani 1 4 e d . . .
O3 O 0.4042(4) 0.8180(4) 0.1703(3) 0.0069(6) Uani 1 4 e d . . .
O4 O 0.0779(3) 0.1752(4) 0.2431(4) 0.0063(6) Uani 1 4 e d . . .
O5 O 0.8404(4) 0.2190(4) 0.0550(3) 0.0069(6) Uani 1 4 e d . . .
O6 O 0.8350(4) 0.1325(4) 0.3081(4) 0.0072(6) Uani 1 4 e d . . .
O7 O 0.5778(3) 0.0073(4) 0.3106(3) 0.0060(6) Uani 1 4 e d . . .
O8 O 0.4218(4) 0.8433(4) 0.4395(4) 0.0070(6) Uani 1 4 e d . . .
O9 O 0.1840(4) 0.0251(4) 0.4606(3) 0.0071(6) Uani 1 4 e d . . .
H1 H 0.1093 0.0638 0.4915 0.050 Uiso 1 4 e d . . .

loop_
_atom_site_aniso_label
_atom_site_aniso_U_11
_atom_site_aniso_U_22
_atom_site_aniso_U_33
_atom_site_aniso_U_23
_atom_site_aniso_U_13
_atom_site_aniso_U_12
Cs1 0.0199(2) 0.01606(17) 0.01572(18) -0.00220(12) 0.00343(13) 0.00009(12)
P1 0.0024(5) 0.0036(4) 0.0022(4) -0.0005(3) 0.0004(4) -0.0003(3)
P2 0.0026(5) 0.0026(4) 0.0034(5) 0.0010(4) 0.0002(4) 0.0005(3)
Al1 0.0034(6) 0.0036(5) 0.0034(6) 0.0002(4) 0.0004(5) -0.0008(4)
B1 0.006(2) 0.0028(19) 0.007(2) 0.0009(16) 0.0030(18) 0.0011(15)
O1 0.0028(14) 0.0073(14) 0.0093(14) 0.0039(11) 0.0016(12) 0.0024(11)
O2 0.0088(16) 0.0047(13) 0.0073(14) 0.0004(11) -0.0003(12) -0.0020(11)
O3 0.0069(15) 0.0083(14) 0.0051(14) -0.0030(11) 0.0010(12) -0.0026(11)
O4 0.0042(15) 0.0036(13) 0.0111(15) 0.0020(11) 0.0022(12) 0.0015(10)
O5 0.0072(15) 0.0068(14) 0.0047(14) 0.0005(11) -0.0026(12) 0.0016(11)
O6 0.0081(15) 0.0082(14) 0.0067(14) 0.0006(12) 0.0045(12) -0.0009(11)
O7 0.0040(14) 0.0078(14) 0.0059(14) -0.0048(11) 0.0010(12) -0.0037(11)
O8 0.0079(15) 0.0079(14) 0.0067(14) 0.0036(11) 0.0047(12) 0.0023(11)
O9 0.0096(15) 0.0079(14) 0.0044(14) 0.0009(12) 0.0030(12) 0.0022(11)

loop_
_geom_bond_atom_site_label_1
_geom_bond_atom_site_label_2
_geom_bond_distance
_geom_bond_site_symmetry_2
_geom_bond_publ_flag
Cs1 O4 3.061(3) . n
Cs1 O7 3.085(3) 2_655 n
Cs1 O1 3.097(3) 4_566 n
Cs1 O8 3.177(3) 3_666 n
Cs1 O3 3.192(3) 2_645 n
Cs1 O5 3.203(3) 2_655 n
Cs1 O6 3.254(3) 2_655 n
Cs1 O9 3.326(3) . n
Cs1 O3 3.334(3) 4_576 n
Cs1 O1 3.354(3) . n
Cs1 B1 3.471(5) . n
Cs1 O2 3.472(3) 2_545 n
Cs1 H1 3.3977(4) . n
P1 O8 1.515(3) . n
P1 O7 1.517(3) 1_565 n
P1 O3 1.519(3) . n
P1 O1 1.571(3) 1_565 n
P1 Cs1 3.6693(12) 4_575 n
P1 Cs1 3.7884(12) 2_655 n
P1 Cs1 4.0107(12) 3_666 n
P2 O5 1.504(3) . n
P2 O6 1.510(3) . n
P2 O4 1.552(3) 1_655 n
P2 O2 1.557(3) 2_645 n
P2 Cs1 3.7165(12) 2_645 n
P2 Cs1 3.9688(12) 1_655 n
Al1 O3 1.839(3) 4_576 n
Al1 O7 1.862(3) 3_666 n
Al1 O6 1.878(3) 3_666 n
Al1 O8 1.886(3) . n
Al1 O5 1.904(3) 2_655 n
Al1 O9 2.031(3) 1_565 n
Al1 Cs1 4.1998(14) 3_666 n
Al1 Cs1 4.2255(14) 4_576 n
B1 O4 1.458(6) . n
B1 O1 1.464(5) . n
B1 O2 1.474(6) 1_545 n
B1 O9 1.478(6) . n
O1 P1 1.571(3) 1_545 n
O1 Cs1 3.097(3) 4_565 n
O2 B1 1.474(6) 1_565 n
O2 P2 1.557(3) 2_655 n
O2 Cs1 3.472(3) 2 n
O3 Al1 1.839(3) 4_575 n
O3 Cs1 3.192(3) 2_655 n
O3 Cs1 3.334(3) 4_575 n
O4 P2 1.552(3) 1_455 n
O5 Al1 1.904(3) 2_645 n
O5 Cs1 3.203(3) 2_645 n
O6 Al1 1.878(3) 3_666 n
O6 Cs1 3.254(3) 2_645 n
O7 P1 1.517(3) 1_545 n
O7 Al1 1.862(3) 3_666 n
O7 Cs1 3.085(3) 2_645 n
O8 Cs1 3.177(3) 3_666 n
O9 Al1 2.031(3) 1_545 n
O9 H1 0.878(3) . n
